data_4320220
loop_
_publ_author_name
'Valery R. Polyakov'
'Marian Czerwinski'

_publ_section_title
;
 Hydrogen-Bonding in Ethanol Adducts to
 Bis(3-R-penta-2,4-dionato)Nickel(II) Species
;
_journal_name_full 'Inorganic Chemistry'
_journal_page_first 4798
_journal_page_last 4802
_journal_paper_doi 10.1021/ic991284v
_journal_volume 40
_journal_year 2001
_chemical_formula_sum 'C26 H46 Ni O6'
_chemical_formula_weight 513.34
_chemical_name_common 'Compound 2'
_chemical_name_systematic
; 
 ? 
;
_space_group_IT_number 2
_symmetry_cell_setting triclinic
_symmetry_space_group_name_Hall '-P 1'
_symmetry_space_group_name_H-M 'P -1'
_atom_sites_solution_hydrogens geom
_atom_sites_solution_primary direct
_atom_sites_solution_secondary difmap
_audit_creation_method SHELXL
_cell_angle_alpha 92.333(3)
_cell_angle_beta 93.945(4)
_cell_angle_gamma 96.011(6)
_cell_formula_units_Z 1
_cell_length_a 5.1760(10)
_cell_length_b 9.6770(10)
_cell_length_c 14.4580(10)
_cell_measurement_temperature 293(2)
_cell_volume 717.65(17)
_computing_structure_refinement 'SHELXL-93 (Sheldrick, 1993)'
_computing_structure_solution 'SHELXS-86 (Sheldrick, 1990)'
_diffrn_ambient_temperature 293(2)
_diffrn_radiation_monochromator graphite
_diffrn_radiation_source 'fine-focus sealed tube'
_diffrn_radiation_type CuK\a
_diffrn_radiation_wavelength 1.54178
_diffrn_reflns_av_R_equivalents 0.0000
_diffrn_reflns_av_sigmaI/netI 0.0613
_diffrn_reflns_limit_h_max 6
_diffrn_reflns_limit_h_min -6
_diffrn_reflns_limit_k_max 12
_diffrn_reflns_limit_k_min -12
_diffrn_reflns_limit_l_max 18
_diffrn_reflns_limit_l_min 0
_diffrn_reflns_number 2922
_diffrn_reflns_theta_max 74.94
_diffrn_reflns_theta_min 3.07
_exptl_absorpt_coefficient_mu 1.247
_exptl_crystal_density_diffrn 1.188
_exptl_crystal_F_000 278
_exptl_crystal_size_max 0.67
_exptl_crystal_size_mid 0.25
_exptl_crystal_size_min 0.11
_refine_diff_density_max 0.408
_refine_diff_density_min -0.734
_refine_diff_density_rms 0.064
_refine_ls_extinction_method none
_refine_ls_goodness_of_fit_all 1.064
_refine_ls_goodness_of_fit_obs 1.086
_refine_ls_matrix_type full
_refine_ls_number_parameters 243
_refine_ls_number_reflns 2922
_refine_ls_number_restraints 0
_refine_ls_restrained_S_all 1.064
_refine_ls_restrained_S_obs 1.086
_refine_ls_R_factor_all 0.0467
_refine_ls_R_factor_obs 0.0446
_refine_ls_shift/esd_max -0.126
_refine_ls_shift/esd_mean 0.006
_refine_ls_structure_factor_coef Fsqd
_refine_ls_weighting_details 'w=1/[\s^2^(Fo^2^)+(0.0831P)^2^+0.0829P] where P=(Fo^2^+2Fc^2^)/3'
_refine_ls_weighting_scheme calc
_refine_ls_wR_factor_all 0.1239
_refine_ls_wR_factor_obs 0.1216
_reflns_number_observed 2717
_reflns_number_total 2922
_reflns_observed_criterion >2sigma(I)
_cod_data_source_file ic991284v_2.cif
_cod_data_source_block 2087
_cod_depositor_comments
;
The following automatic conversions were performed:

'_refine_ls_weighting_scheme' value 'calc
w=1/[\s^2^(Fo^2^)+(0.0831P)^2^+0.0829P] where P=(Fo^2^+2Fc^2^)/3' was
changed to 'calc'. New tag '_refine_ls_weighting_details' was
created. The value of the new tag was set to
'w=1/[\s^2^(Fo^2^)+(0.0831P)^2^+0.0829P] where P=(Fo^2^+2Fc^2^)/3'.

Automatic conversion script
Id: cif_fix_values 3143 2015-03-26 13:38:13Z robertas 
;
_cod_original_cell_volume 717.6(2)
_cod_database_code 4320220

loop_
_symmetry_equiv_pos_as_xyz
'x, y, z'
'-x, -y, -z'

loop_
_atom_site_aniso_label
_atom_site_aniso_U_11
_atom_site_aniso_U_22
_atom_site_aniso_U_33
_atom_site_aniso_U_23
_atom_site_aniso_U_13
_atom_site_aniso_U_12
Ni1 0.0365(2) 0.0441(2) 0.0444(2) -0.00663(15) -0.00162(14) 0.01373(15)
O1 0.0502(7) 0.0496(6) 0.0516(6) -0.0063(5) -0.0010(5) 0.0188(5)
O2 0.0407(6) 0.0534(6) 0.0502(6) -0.0093(5) -0.0039(5) 0.0164(5)
O3 0.0444(7) 0.0563(7) 0.0640(8) 0.0088(6) 0.0088(6) 0.0198(6)
C1 0.0739(14) 0.0573(11) 0.0788(15) -0.0123(10) -0.0003(12) 0.0303(10)
C2 0.0426(8) 0.0442(8) 0.0579(9) -0.0074(7) 0.0063(7) 0.0104(6)
C3 0.0430(8) 0.0505(9) 0.0509(9) -0.0114(7) 0.0057(7) 0.0082(7)
C4 0.0409(8) 0.0517(9) 0.0478(8) -0.0068(6) 0.0015(6) 0.0050(6)
C5 0.0669(13) 0.0710(13) 0.0528(10) -0.0096(9) -0.0099(9) 0.0145(10)
C6 0.0528(10) 0.0629(11) 0.0580(11) -0.0171(9) 0.0103(8) 0.0085(8)
C7 0.0554(11) 0.0636(11) 0.0627(11) -0.0176(9) 0.0055(9) 0.0086(9)
C8 0.0696(13) 0.0690(13) 0.0645(12) -0.0214(10) 0.0045(10) 0.0109(10)
C9 0.093(2) 0.084(2) 0.091(2) -0.034(2) 0.002(2) -0.0053(15)
C10 0.135(3) 0.095(2) 0.089(2) -0.036(2) -0.015(2) 0.009(2)
C11 0.239(7) 0.120(3) 0.091(3) -0.025(2) 0.022(3) 0.055(4)
C12 0.0548(11) 0.0563(11) 0.0788(13) 0.0078(9) 0.0074(10) 0.0085(8)
C13 0.088(2) 0.089(2) 0.085(2) 0.028(2) -0.0005(14) 0.0201(15)

loop_
_atom_site_label
_atom_site_type_symbol
_atom_site_fract_x
_atom_site_fract_y
_atom_site_fract_z
_atom_site_U_iso_or_equiv
_atom_site_thermal_displace_type
_atom_site_occupancy
_atom_site_calc_flag
_atom_site_refinement_flags
_atom_site_disorder_group
Ni1 Ni 0.0000 0.0000 0.0000 0.0414(2) Uani 1 d S .
O1 O -0.1026(2) 0.19152(12) 0.01578(9) 0.0500(3) Uani 1 d . .
O2 O 0.2552(2) 0.04711(13) 0.10982(8) 0.0479(3) Uani 1 d . .
O3 O 0.2901(3) 0.06594(15) -0.08952(10) 0.0535(3) Uani 1 d . .
C1 C -0.2322(6) 0.3917(3) 0.0856(2) 0.0691(6) Uani 1 d . .
C2 C -0.0837(3) 0.2654(2) 0.09069(13) 0.0480(4) Uani 1 d . .
C3 C 0.0585(3) 0.2386(2) 0.17375(12) 0.0482(4) Uani 1 d . .
C4 C 0.2251(3) 0.1322(2) 0.17717(12) 0.0471(4) Uani 1 d . .
C5 C 0.3891(5) 0.1106(3) 0.2639(2) 0.0641(5) Uani 1 d . .
C6 C 0.0339(4) 0.3272(2) 0.26117(15) 0.0580(5) Uani 1 d . .
C7 C 0.2330(4) 0.4539(2) 0.2819(2) 0.0609(5) Uani 1 d . .
C8 C 0.1861(5) 0.5327(3) 0.3716(2) 0.0682(5) Uani 1 d . .
C9 C 0.3691(7) 0.6644(4) 0.3931(2) 0.0916(9) Uani 1 d . .
C10 C 0.3154(9) 0.7355(4) 0.4841(3) 0.1088(11) Uani 1 d . .
C11 C 0.2268(15) 0.8465(6) 0.4961(4) 0.148(2) Uani 1 d . .
C12 C 0.3371(4) 0.2022(2) -0.1238(2) 0.0629(5) Uani 1 d . .
C13 C 0.1531(7) 0.2192(4) -0.2045(2) 0.0863(8) Uani 1 d . .
H3O H 0.3830(53) 0.0306(27) -0.0895(17) 0.054(7) Uiso 1 d . .
H1 H -0.3514(84) 0.3846(40) 0.1194(28) 0.118(13) Uiso 1 d . .
H1' H -0.1523(63) 0.4752(35) 0.1186(23) 0.087(9) Uiso 1 d . .
H1" H -0.2402(70) 0.4269(36) 0.0289(27) 0.099(10) Uiso 1 d . .
H5 H 0.5545(72) 0.0941(34) 0.2459(23) 0.095(10) Uiso 1 d . .
H5' H 0.4195(71) 0.1832(40) 0.3009(25) 0.099(10) Uiso 1 d . .
H5" H 0.3131(84) 0.0460(43) 0.2929(27) 0.120(14) Uiso 1 d . .
H6 H -0.1452(52) 0.3622(26) 0.2641(18) 0.069(7) Uiso 1 d . .
H6' H 0.0510(55) 0.2747(29) 0.3143(20) 0.075(8) Uiso 1 d . .
H7 H 0.2319(46) 0.5082(25) 0.2273(17) 0.060(6) Uiso 1 d . .
H7 H 0.4056(63) 0.4271(31) 0.2853(20) 0.085(8) Uiso 1 d . .
H8 H -0.0070(61) 0.5601(30) 0.3711(20) 0.081(8) Uiso 1 d . .
H8' H 0.1926(57) 0.4652(31) 0.4209(22) 0.080(8) Uiso 1 d . .
H9 H 0.5615(87) 0.6333(44) 0.3907(28) 0.132(14) Uiso 1 d . .
H9' H 0.3614(73) 0.7257(38) 0.3388(26) 0.105(11) Uiso 1 d . .
H10 H 0.2883(113) 0.6747(57) 0.5576(36) 0.176(20) Uiso 1 d . .
H11' H 0.1927(84) 0.8819(43) 0.5589(32) 0.127(13) Uiso 1 d . .
H11 H 0.1206(174) 0.8548(83) 0.4466(52) 0.253(37) Uiso 1 d . .
H12 H 0.5089(59) 0.2236(29) -0.1409(19) 0.077(8) Uiso 1 d . .
H12' H 0.3249(58) 0.2741(31) -0.0722(21) 0.083(8) Uiso 1 d . .
H13 H 0.1915(90) 0.2970(49) -0.2422(31) 0.136(14) Uiso 1 d . .
H13' H 0.1795(60) 0.1506(34) -0.2499(21) 0.080(9) Uiso 1 d . .
H13" H -0.0195(85) 0.1993(43) -0.1838(29) 0.124(13) Uiso 1 d . .

loop_
_atom_type_symbol
_atom_type_description
_atom_type_scat_dispersion_real
_atom_type_scat_dispersion_imag
_atom_type_scat_source
C C 0.0181 0.0091 'International Tables Vol C Tables 4.2.6.8 and 6.1.1.4'
H H 0.0000 0.0000 'International Tables Vol C Tables 4.2.6.8 and 6.1.1.4'
O O 0.0492 0.0322 'International Tables Vol C Tables 4.2.6.8 and 6.1.1.4'
Ni Ni -3.0029 0.5091 'International Tables Vol C Tables 4.2.6.8 and 6.1.1.4'

loop_
_geom_angle_atom_site_label_1
_geom_angle_atom_site_label_2
_geom_angle_atom_site_label_3
_geom_angle
_geom_angle_site_symmetry_1
_geom_angle_site_symmetry_3
_geom_angle_publ_flag
O1 Ni1 O1 180.0 2 . ?
O1 Ni1 O2 87.29(5) 2 2 ?
O1 Ni1 O2 92.71(5) . 2 ?
O1 Ni1 O2 92.71(5) 2 . ?
O1 Ni1 O2 87.29(5) . . ?
O2 Ni1 O2 180.0 2 . ?
O1 Ni1 O3 91.99(6) 2 2 ?
O1 Ni1 O3 88.01(6) . 2 ?
O2 Ni1 O3 90.06(6) 2 2 ?
O2 Ni1 O3 89.94(6) . 2 ?
O1 Ni1 O3 88.01(6) 2 . ?
O1 Ni1 O3 91.99(6) . . ?
O2 Ni1 O3 89.94(6) 2 . ?
O2 Ni1 O3 90.06(6) . . ?
O3 Ni1 O3 180.0 2 . ?
C2 O1 Ni1 126.30(11) . . ?
C4 O2 Ni1 125.02(10) . . ?
C4 O2 H3O 122.5(7) . 2_655 ?
Ni1 O2 H3O 111.5(7) . 2_655 ?
C12 O3 Ni1 126.04(13) . . ?
C12 O3 O2 104.00(12) . 2_655 ?
Ni1 O3 O2 126.40(7) . 2_655 ?
C12 O3 H3O 115.6(24) . . ?
Ni1 O3 H3O 114.8(24) . . ?
O2 O3 H3O 11.8(24) 2_655 . ?
C2 C1 H1 110.3(28) . . ?
C2 C1 H1' 116.7(19) . . ?
H1 C1 H1' 92.3(31) . . ?
C2 C1 H1" 113.3(22) . . ?
H1 C1 H1" 125.0(35) . . ?
H1' C1 H1" 96.6(29) . . ?
O1 C2 C3 125.9(2) . . ?
O1 C2 C1 113.7(2) . . ?
C3 C2 C1 120.3(2) . . ?
C4 C3 C2 121.5(2) . . ?
C4 C3 C6 119.2(2) . . ?
C2 C3 C6 119.3(2) . . ?
O2 C4 C3 125.4(2) . . ?
O2 C4 C5 113.4(2) . . ?
C3 C4 C5 121.2(2) . . ?
C4 C5 H5 107.1(20) . . ?
C4 C5 H5' 113.9(23) . . ?
H5 C5 H5' 103.9(31) . . ?
C4 C5 H5" 109.1(28) . . ?
H5 C5 H5" 114.8(35) . . ?
H5' C5 H5" 108.1(34) . . ?
C3 C6 C7 117.4(2) . . ?
C3 C6 H6 113.2(15) . . ?
C7 C6 H6 106.2(14) . . ?
C3 C6 H6' 110.8(17) . . ?
C7 C6 H6' 104.0(17) . . ?
H6 C6 H6' 104.1(22) . . ?
C6 C7 C8 111.8(2) . . ?
C6 C7 H7 107.2(14) . . ?
C8 C7 H7 115.0(15) . . ?
C6 C7 H7 110.5(18) . . ?
C8 C7 H7 109.9(18) . . ?
H7 C7 H7 101.9(22) . . ?
C9 C8 C7 114.2(2) . . ?
C9 C8 H8 107.6(16) . . ?
C7 C8 H8 111.8(16) . . ?
C9 C8 H8' 113.4(18) . . ?
C7 C8 H8' 106.2(18) . . ?
H8 C8 H8' 103.2(23) . . ?
C8 C9 C10 111.3(3) . . ?
C8 C9 H9 105.5(22) . . ?
C10 C9 H9 114.8(22) . . ?
C8 C9 H9' 109.5(22) . . ?
C10 C9 H9' 113.8(22) . . ?
H9 C9 H9' 101.2(31) . . ?
C11 C10 C9 128.0(4) . . ?
C11 C10 H10 105.3(25) . . ?
C9 C10 H10 124.2(25) . . ?
C10 C11 H11' 121.4(25) . . ?
C10 C11 H11 105.9(52) . . ?
H11' C11 H11 122.6(60) . . ?
O3 C12 C13 110.6(2) . . ?
O3 C12 H12 113.4(17) . . ?
C13 C12 H12 108.9(17) . . ?
O3 C12 H12' 109.5(16) . . ?
C13 C12 H12' 111.8(17) . . ?
H12 C12 H12' 102.5(23) . . ?
C12 C13 H13 117.8(26) . . ?
C12 C13 H13' 106.7(18) . . ?
H13 C13 H13' 95.9(32) . . ?
C12 C13 H13" 106.4(25) . . ?
H13 C13 H13" 120.0(38) . . ?
H13' C13 H13" 108.6(31) . . ?

loop_
_geom_bond_atom_site_label_1
_geom_bond_atom_site_label_2
_geom_bond_distance
_geom_bond_site_symmetry_2
_geom_bond_publ_flag
Ni1 O1 1.9894(12) 2 ?
Ni1 O1 1.9894(12) . ?
Ni1 O2 1.9999(11) 2 ?
Ni1 O2 1.9999(11) . ?
Ni1 O3 2.1146(14) 2 ?
Ni1 O3 2.1146(14) . ?
O1 C2 1.265(2) . ?
O2 C4 1.278(2) . ?
O2 H3O 2.12(3) 2_655 ?
O3 C12 1.431(2) . ?
O3 O2 2.726(2) 2_655 ?
O3 H3O 0.62(3) . ?
C1 C2 1.513(3) . ?
C1 H1 0.81(4) . ?
C1 H1' 0.96(3) . ?
C1 H1" 0.90(4) . ?
C2 C3 1.412(3) . ?
C3 C4 1.410(2) . ?
C3 C6 1.518(2) . ?
C4 C5 1.500(3) . ?
C5 H5 0.94(4) . ?
C5 H5' 0.86(4) . ?
C5 H5" 0.84(4) . ?
C6 C7 1.522(3) . ?
C6 H6 1.02(3) . ?
C6 H6' 0.94(3) . ?
C7 C8 1.524(3) . ?
C7 H7 0.97(2) . ?
C7 H7 0.95(3) . ?
C8 C9 1.514(4) . ?
C8 H8 1.06(3) . ?
C8 H8' 0.99(3) . ?
C9 C10 1.516(4) . ?
C9 H9 1.07(4) . ?
C9 H9' 1.00(4) . ?
C10 C11 1.223(6) . ?
C10 H10 1.24(5) . ?
C11 H11' 0.99(5) . ?
C11 H11 0.88(8) . ?
C12 C13 1.480(4) . ?
C12 H12 0.94(3) . ?
C12 H12' 1.01(3) . ?
C13 H13 0.96(5) . ?
C13 H13' 0.94(3) . ?
C13 H13" 0.96(4) . ?
